data_2019137
loop_
_publ_author_name
'Boer\'e, Ren\'e T.'
'Zhang, Yuankui'

_publ_section_title
;
 A study of the pyramidality index in
 tris(2,4,6-triisopropylphenyl)phosphonium perchlorate
;
_journal_issue 9
_journal_name_full 'Acta Crystallographica Section C'
_journal_page_first 1051
_journal_page_last 1054
_journal_paper_doi 10.1107/S0108270113020647
_journal_volume 69
_journal_year 2013
_chemical_formula_iupac 'C45 H70 P +, Cl O4 -'
_chemical_formula_moiety 'C45 H70 P +, Cl O4 -'
_chemical_formula_sum 'C45 H70 Cl O4 P'
_chemical_formula_weight 741.43
_chemical_name_common
;
Tripp3PH + Cl O4 -
;
_chemical_name_systematic
;
Tris(2,4,6-triisopropylphenyl)phosphonium perchlorate
;
_space_group_crystal_system orthorhombic
_space_group_IT_number 19
_space_group_name_Hall 'P 2ac 2ab'
_space_group_name_H-M_alt 'P 21 21 21'
_symmetry_space_group_name_Hall 'P 2ac 2ab'
_symmetry_space_group_name_H-M 'P 21 21 21'
_atom_sites_solution_hydrogens geom
_atom_sites_solution_primary direct
_atom_sites_solution_secondary difmap
_audit_creation_method SHELXL-2013
_cell_angle_alpha 90.00
_cell_angle_beta 90.00
_cell_angle_gamma 90.00
_cell_formula_units_Z 4
_cell_length_a 13.6822(14)
_cell_length_b 17.0621(18)
_cell_length_c 18.660(2)
_cell_measurement_reflns_used 9973
_cell_measurement_temperature 173(2)
_cell_measurement_theta_max 27.39
_cell_measurement_theta_min 2.18
_cell_volume 4356.1(8)
_computing_cell_refinement 'SAINT-Plus (Bruker, 2008)'
_computing_data_collection 'APEX2 (Bruker, 2008)'
_computing_data_reduction 'SAINT-Plus (Bruker, 2008)'
_computing_molecular_graphics 'Mercury (Macrae <i>et al.</i>, 2006)'
_computing_publication_material 'publCIF (Westrip, 2010)'
_computing_structure_refinement 'SHELXL2013 (Sheldrick, 2013)'
_computing_structure_solution 'SHELXS97 (Sheldrick, 2008)'
_diffrn_ambient_temperature 173(2)
_diffrn_detector_area_resol_mean 66.06
_diffrn_measured_fraction_theta_full 0.999
_diffrn_measured_fraction_theta_max 0.998
_diffrn_measurement_device_type
;
Bruker APEXII CCD area-detector
;
_diffrn_measurement_method 'phi and omega scans'
_diffrn_radiation_monochromator graphite
_diffrn_radiation_type MoK\a
_diffrn_radiation_wavelength 0.71073
_diffrn_reflns_av_R_equivalents 0.0540
_diffrn_reflns_limit_h_max 17
_diffrn_reflns_limit_h_min -17
_diffrn_reflns_limit_k_max 22
_diffrn_reflns_limit_k_min -22
_diffrn_reflns_limit_l_max 24
_diffrn_reflns_limit_l_min -24
_diffrn_reflns_number 61837
_diffrn_reflns_theta_full 25.250
_diffrn_reflns_theta_max 27.530
_diffrn_reflns_theta_min 1.846
_exptl_absorpt_coefficient_mu 0.163
_exptl_absorpt_correction_T_max 0.9731
_exptl_absorpt_correction_T_min 0.9408
_exptl_absorpt_correction_type multi-scan
_exptl_absorpt_process_details
;
(SADABS; Bruker, 2008)
;
_exptl_crystal_colour red
_exptl_crystal_density_diffrn 1.131
_exptl_crystal_description Block
_exptl_crystal_F_000 1616
_exptl_crystal_size_max 0.378
_exptl_crystal_size_mid 0.205
_exptl_crystal_size_min 0.168
_refine_diff_density_max 0.346
_refine_diff_density_min -0.309
_refine_ls_abs_structure_details
;
Refined as an inversion twin.
;
_refine_ls_abs_structure_Flack 0.49(7)
_refine_ls_goodness_of_fit_ref 1.019
_refine_ls_hydrogen_treatment mixed
_refine_ls_matrix_type full
_refine_ls_number_parameters 483
_refine_ls_number_reflns 10021
_refine_ls_number_restraints 0
_refine_ls_restrained_S_all 1.019
_refine_ls_R_factor_all 0.0654
_refine_ls_R_factor_gt 0.0388
_refine_ls_shift/su_max 0.000
_refine_ls_shift/su_mean 0.000
_refine_ls_structure_factor_coef Fsqd
_refine_ls_weighting_details 'w=1/[\s^2^(Fo^2^)+(0.0506P)^2^] where P=(Fo^2^+2Fc^2^)/3'
_refine_ls_weighting_scheme calc
_refine_ls_wR_factor_gt 0.0864
_refine_ls_wR_factor_ref 0.0965
_reflns_number_gt 7663
_reflns_number_total 10021
_reflns_threshold_expression I>2\s(I)
_cod_data_source_file fn3145.cif
_cod_data_source_block I
_cod_database_code 2019137
_cod_database_fobs_code 2019137
_shelx_space_group_comment
;
The symmetry employed for this shelxl refinement is uniquely defined
by the following loop, which should always be used as a source of
symmetry information in preference to the above space-group names.
They are only intended as comments.
;
_shelxl_version_number 2.013

loop_
_symmetry_equiv_pos_as_xyz
'x, y, z'
'-x+1/2, -y, z+1/2'
'-x, y+1/2, -z+1/2'
'x+1/2, -y+1/2, -z'

loop_
_atom_site_type_symbol
_atom_site_label
_atom_site_fract_x
_atom_site_fract_y
_atom_site_fract_z
_atom_site_U_iso_or_equiv
_atom_site_adp_type
_atom_site_calc_flag
_atom_site_occupancy
P P1 0.71447(5) 0.49036(4) 0.96924(3) 0.02084(14) Uani d 1
H H1 0.7281(19) 0.4174(15) 0.9396(13) 0.029(7) Uiso d 1
C C1 0.63959(17) 0.53394(15) 0.90014(12) 0.0195(5) Uani d 1
C C2 0.56611(18) 0.48513(15) 0.87098(12) 0.0234(5) Uani d 1
C C3 0.50853(19) 0.51520(17) 0.81573(13) 0.0288(6) Uani d 1
H H3 0.4585 0.4833 0.7958 0.035 Uiso calc 1
C C4 0.5221(2) 0.59044(17) 0.78886(13) 0.0300(6) Uani d 1
C C5 0.5947(2) 0.63629(16) 0.81843(13) 0.0294(6) Uani d 1
H H5 0.6048 0.6873 0.7995 0.035 Uiso calc 1
C C6 0.65371(18) 0.61146(15) 0.87468(13) 0.0236(5) Uani d 1
C C7 0.54422(19) 0.40214(16) 0.89658(14) 0.0283(6) Uani d 1
H H7 0.5865 0.3920 0.9393 0.034 Uiso calc 1
C C8 0.4378(2) 0.3928(2) 0.92063(19) 0.0512(9) Uani d 1
H H8A 0.4277 0.3398 0.9393 0.077 Uiso calc 1
H H8B 0.3943 0.4017 0.8797 0.077 Uiso calc 1
H H8C 0.4234 0.4311 0.9583 0.077 Uiso calc 1
C C9 0.5711(3) 0.34194(19) 0.83992(17) 0.0527(9) Uani d 1
H H9A 0.6397 0.3487 0.8262 0.079 Uiso calc 1
H H9B 0.5294 0.3492 0.7977 0.079 Uiso calc 1
H H9C 0.5615 0.2891 0.8593 0.079 Uiso calc 1
C C10 0.7262(2) 0.66905(16) 0.90601(14) 0.0275(6) Uani d 1
H H10 0.7506 0.6465 0.9521 0.033 Uiso calc 1
C C11 0.6792(2) 0.74829(16) 0.92315(16) 0.0374(7) Uani d 1
H H11A 0.6207 0.7401 0.9525 0.056 Uiso calc 1
H H11B 0.6610 0.7746 0.8784 0.056 Uiso calc 1
H H11C 0.7259 0.7809 0.9495 0.056 Uiso calc 1
C C12 0.8143(2) 0.68025(19) 0.85671(17) 0.0424(8) Uani d 1
H H12A 0.7923 0.7008 0.8104 0.064 Uiso calc 1
H H12B 0.8470 0.6298 0.8495 0.064 Uiso calc 1
H H12C 0.8601 0.7174 0.8787 0.064 Uiso calc 1
C C13 0.4545(2) 0.62553(19) 0.73408(15) 0.0405(7) Uani d 1
H H13 0.4855 0.6750 0.7166 0.049 Uiso calc 1
C C14 0.3592(3) 0.6481(3) 0.77047(19) 0.0691(12) Uani d 1
H H14A 0.3733 0.6806 0.8125 0.104 Uiso calc 1
H H14B 0.3246 0.6006 0.7855 0.104 Uiso calc 1
H H14C 0.3184 0.6777 0.7368 0.104 Uiso calc 1
C C15 0.4353(3) 0.5749(2) 0.66933(17) 0.0682(13) Uani d 1
H H15A 0.3998 0.5276 0.6840 0.102 Uiso calc 1
H H15B 0.4976 0.5599 0.6474 0.102 Uiso calc 1
H H15C 0.3960 0.6042 0.6346 0.102 Uiso calc 1
C C16 0.84116(17) 0.51992(14) 0.97472(13) 0.0207(5) Uani d 1
C C17 0.88062(17) 0.56252(14) 1.03215(13) 0.0217(5) Uani d 1
C C18 0.98159(18) 0.57168(15) 1.03514(14) 0.0258(6) Uani d 1
H H18 1.0092 0.5996 1.0742 0.031 Uiso calc 1
C C19 1.04335(18) 0.54141(16) 0.98298(14) 0.0265(6) Uani d 1
C C20 1.00227(18) 0.50219(16) 0.92537(14) 0.0282(6) Uani d 1
H H20 1.0440 0.4824 0.8889 0.034 Uiso calc 1
C C21 0.90236(18) 0.49091(16) 0.91918(13) 0.0249(5) Uani d 1
C C22 0.81955(18) 0.60123(15) 1.08964(13) 0.0256(6) Uani d 1
H H22 0.7495 0.5945 1.0758 0.031 Uiso calc 1
C C23 0.8396(2) 0.68941(17) 1.09352(18) 0.0423(8) Uani d 1
H H23A 0.8327 0.7124 1.0457 0.063 Uiso calc 1
H H23B 0.9062 0.6982 1.1111 0.063 Uiso calc 1
H H23C 0.7928 0.7140 1.1263 0.063 Uiso calc 1
C C24 0.8328(2) 0.5626(2) 1.16243(14) 0.0424(8) Uani d 1
H H24A 0.9015 0.5662 1.1769 0.064 Uiso calc 1
H H24B 0.8135 0.5074 1.1594 0.064 Uiso calc 1
H H24C 0.7919 0.5894 1.1979 0.064 Uiso calc 1
C C25 0.8642(2) 0.44669(17) 0.85350(15) 0.0314(7) Uani d 1
H H25 0.7921 0.4558 0.8503 0.038 Uiso calc 1
C C26 0.9106(2) 0.4753(2) 0.78344(15) 0.0468(8) Uani d 1
H H26A 0.9800 0.4612 0.7828 0.070 Uiso calc 1
H H26B 0.9040 0.5324 0.7801 0.070 Uiso calc 1
H H26C 0.8774 0.4508 0.7427 0.070 Uiso calc 1
C C27 0.8810(3) 0.35937(19) 0.86237(19) 0.0508(9) Uani d 1
H H27A 0.8545 0.3422 0.9086 0.076 Uiso calc 1
H H27B 0.9512 0.3483 0.8607 0.076 Uiso calc 1
H H27C 0.8480 0.3311 0.8236 0.076 Uiso calc 1
C C28 1.15313(19) 0.55200(18) 0.98844(15) 0.0329(7) Uani d 1
H H28 1.1677 0.5794 1.0346 0.039 Uiso calc 1
C C29 1.1909(2) 0.60306(19) 0.92731(16) 0.0414(8) Uani d 1
H H29A 1.1575 0.6538 0.9283 0.062 Uiso calc 1
H H29B 1.1781 0.5770 0.8814 0.062 Uiso calc 1
H H29C 1.2614 0.6111 0.9329 0.062 Uiso calc 1
C C30 1.2057(2) 0.4737(2) 0.98903(19) 0.0517(9) Uani d 1
H H30A 1.1978 0.4481 0.9424 0.078 Uiso calc 1
H H30B 1.1779 0.4403 1.0266 0.078 Uiso calc 1
H H30C 1.2754 0.4821 0.9985 0.078 Uiso calc 1
C C31 0.64563(17) 0.47203(14) 1.05060(12) 0.0201(5) Uani d 1
C C32 0.66011(18) 0.39765(15) 1.08289(12) 0.0225(5) Uani d 1
C C33 0.58916(19) 0.37086(15) 1.13016(13) 0.0256(6) Uani d 1
H H33 0.5978 0.3213 1.1524 0.031 Uiso calc 1
C C34 0.50577(19) 0.41436(15) 1.14596(13) 0.0246(6) Uani d 1
C C35 0.49834(18) 0.48942(15) 1.11824(13) 0.0230(5) Uani d 1
H H35 0.4445 0.5211 1.1321 0.028 Uiso calc 1
C C36 0.56674(17) 0.52000(15) 1.07095(12) 0.0206(5) Uani d 1
C C37 0.74783(19) 0.34504(16) 1.06815(14) 0.0292(6) Uani d 1
H H37 0.7949 0.3749 1.0375 0.035 Uiso calc 1
C C38 0.8002(2) 0.32274(19) 1.13796(16) 0.0445(8) Uani d 1
H H38A 0.7586 0.2873 1.1659 0.067 Uiso calc 1
H H38B 0.8134 0.3702 1.1659 0.067 Uiso calc 1
H H38C 0.8620 0.2965 1.1266 0.067 Uiso calc 1
C C39 0.7175(2) 0.27152(16) 1.02758(17) 0.0416(7) Uani d 1
H H39A 0.6848 0.2864 0.9829 0.062 Uiso calc 1
H H39B 0.6726 0.2406 1.0572 0.062 Uiso calc 1
H H39C 0.7756 0.2402 1.0165 0.062 Uiso calc 1
C C40 0.55330(18) 0.60468(15) 1.04719(12) 0.0240(6) Uani d 1
H H40 0.6086 0.6183 1.0144 0.029 Uiso calc 1
C C41 0.5575(2) 0.66073(16) 1.11175(14) 0.0298(6) Uani d 1
H H41A 0.5021 0.6502 1.1437 0.045 Uiso calc 1
H H41B 0.5542 0.7150 1.0948 0.045 Uiso calc 1
H H41C 0.6188 0.6526 1.1379 0.045 Uiso calc 1
C C42 0.4580(2) 0.61740(17) 1.00626(14) 0.0324(6) Uani d 1
H H42A 0.4025 0.6058 1.0377 0.049 Uiso calc 1
H H42B 0.4561 0.5825 0.9646 0.049 Uiso calc 1
H H42C 0.4542 0.6720 0.9902 0.049 Uiso calc 1
C C43 0.4206(2) 0.38079(17) 1.18748(15) 0.0332(6) Uani d 1
H H43 0.3853 0.4254 1.2106 0.040 Uiso calc 1
C C44 0.4478(2) 0.32272(18) 1.24584(16) 0.0399(7) Uani d 1
H H44A 0.4910 0.3482 1.2806 0.060 Uiso calc 1
H H44B 0.4815 0.2778 1.2244 0.060 Uiso calc 1
H H44C 0.3884 0.3047 1.2701 0.060 Uiso calc 1
C C45 0.3518(2) 0.3441(2) 1.13227(17) 0.0465(8) Uani d 1
H H45A 0.3874 0.3049 1.1042 0.070 Uiso calc 1
H H45B 0.3269 0.3850 1.1002 0.070 Uiso calc 1
H H45C 0.2970 0.3189 1.1570 0.070 Uiso calc 1
Cl Cl1 0.78075(7) 0.88844(5) 0.75076(5) 0.0552(2) Uani d 1
O O1 0.7831(4) 0.96017(17) 0.71385(17) 0.1182(14) Uani d 1
O O2 0.6876(2) 0.8538(2) 0.74828(17) 0.0901(10) Uani d 1
O O3 0.8475(3) 0.8343(2) 0.7175(2) 0.1257(14) Uani d 1
O O4 0.8087(2) 0.8991(2) 0.82266(15) 0.0973(11) Uani d 1

loop_
_atom_site_aniso_label
_atom_site_aniso_U_11
_atom_site_aniso_U_22
_atom_site_aniso_U_33
_atom_site_aniso_U_12
_atom_site_aniso_U_13
_atom_site_aniso_U_23
P1 0.0185(3) 0.0253(3) 0.0188(3) -0.0014(3) 0.0000(3) 0.0019(3)
C1 0.0177(12) 0.0262(14) 0.0145(11) 0.0017(10) -0.0005(9) -0.0008(10)
C2 0.0241(13) 0.0294(14) 0.0167(11) 0.0011(12) 0.0016(10) -0.0035(11)
C3 0.0260(14) 0.0398(16) 0.0207(12) 0.0001(13) -0.0050(10) -0.0070(12)
C4 0.0323(15) 0.0381(17) 0.0196(13) 0.0091(13) -0.0004(11) -0.0019(12)
C5 0.0365(16) 0.0298(15) 0.0219(13) 0.0042(13) 0.0019(12) 0.0049(11)
C6 0.0245(13) 0.0269(14) 0.0194(12) 0.0034(11) 0.0037(10) 0.0002(11)
C7 0.0310(15) 0.0282(15) 0.0258(13) -0.0065(12) -0.0027(11) -0.0034(11)
C8 0.0360(18) 0.057(2) 0.061(2) -0.0150(17) 0.0068(16) 0.0041(18)
C9 0.080(3) 0.0335(18) 0.0446(19) -0.0040(18) 0.0115(18) -0.0086(15)
C10 0.0315(15) 0.0241(14) 0.0270(13) -0.0010(12) -0.0014(12) 0.0046(11)
C11 0.0480(18) 0.0252(15) 0.0389(16) -0.0005(14) 0.0010(14) 0.0004(13)
C12 0.0354(17) 0.0398(18) 0.052(2) -0.0051(14) 0.0081(14) 0.0047(15)
C13 0.0431(18) 0.0502(19) 0.0282(15) 0.0111(15) -0.0090(13) 0.0019(14)
C14 0.063(2) 0.098(3) 0.047(2) 0.051(2) -0.0156(18) -0.016(2)
C15 0.080(3) 0.090(3) 0.0343(18) 0.043(2) -0.0275(18) -0.0183(19)
C16 0.0174(11) 0.0218(13) 0.0228(12) -0.0001(10) -0.0003(10) 0.0019(11)
C17 0.0227(13) 0.0222(13) 0.0201(12) 0.0004(10) 0.0004(10) 0.0000(11)
C18 0.0216(13) 0.0325(15) 0.0233(12) -0.0024(11) -0.0009(11) -0.0009(12)
C19 0.0192(13) 0.0321(15) 0.0281(14) 0.0016(11) 0.0008(10) 0.0022(12)
C20 0.0233(13) 0.0339(16) 0.0273(13) 0.0050(12) 0.0048(10) -0.0025(12)
C21 0.0254(13) 0.0262(14) 0.0230(12) -0.0018(11) 0.0020(10) -0.0019(11)
C22 0.0190(12) 0.0325(15) 0.0254(13) -0.0013(11) 0.0016(10) -0.0082(12)
C23 0.0353(17) 0.0366(18) 0.055(2) -0.0014(14) 0.0025(15) -0.0204(15)
C24 0.0401(18) 0.063(2) 0.0240(15) 0.0047(16) 0.0042(13) -0.0059(14)
C25 0.0240(14) 0.0371(17) 0.0331(15) -0.0030(12) 0.0032(12) -0.0133(13)
C26 0.0512(19) 0.061(2) 0.0283(15) -0.0086(17) 0.0038(14) -0.0092(15)
C27 0.057(2) 0.0396(19) 0.056(2) -0.0027(16) 0.0104(17) -0.0166(17)
C28 0.0186(13) 0.0521(19) 0.0279(15) -0.0014(13) -0.0017(11) -0.0009(13)
C29 0.0275(16) 0.056(2) 0.0406(16) -0.0087(15) 0.0012(13) 0.0034(16)
C30 0.0270(16) 0.065(2) 0.063(2) 0.0111(16) 0.0034(15) 0.0160(18)
C31 0.0196(12) 0.0250(14) 0.0156(11) -0.0032(11) 0.0008(9) 0.0026(10)
C32 0.0243(13) 0.0240(13) 0.0193(12) 0.0012(11) -0.0014(10) -0.0018(11)
C33 0.0298(14) 0.0240(14) 0.0231(13) -0.0004(11) 0.0011(11) 0.0056(11)
C34 0.0290(14) 0.0255(14) 0.0194(12) -0.0034(12) 0.0036(10) -0.0012(11)
C35 0.0214(13) 0.0251(14) 0.0226(12) 0.0019(11) 0.0006(10) -0.0016(11)
C36 0.0203(12) 0.0244(14) 0.0173(11) -0.0002(11) -0.0018(9) -0.0016(10)
C37 0.0298(15) 0.0280(15) 0.0298(14) 0.0059(12) 0.0059(11) 0.0046(12)
C38 0.0427(19) 0.0468(19) 0.0439(18) 0.0132(16) -0.0075(15) 0.0040(15)
C39 0.0512(18) 0.0303(16) 0.0432(16) 0.0136(15) 0.0068(17) -0.0055(14)
C40 0.0250(13) 0.0247(14) 0.0221(13) 0.0026(11) 0.0029(10) 0.0024(11)
C41 0.0328(16) 0.0253(15) 0.0313(14) -0.0007(12) 0.0029(12) -0.0027(12)
C42 0.0311(15) 0.0336(16) 0.0325(14) 0.0075(13) -0.0027(12) 0.0017(12)
C43 0.0329(16) 0.0317(16) 0.0349(15) -0.0021(13) 0.0144(12) 0.0037(13)
C44 0.0462(18) 0.0438(18) 0.0296(15) -0.0114(14) 0.0043(14) 0.0090(14)
C45 0.0308(16) 0.061(2) 0.0475(19) -0.0125(16) -0.0042(14) 0.0205(17)
Cl1 0.0641(6) 0.0443(5) 0.0572(5) -0.0157(5) -0.0263(5) 0.0151(4)
O1 0.219(4) 0.0507(17) 0.085(2) -0.015(2) -0.022(3) 0.0322(16)
O2 0.0644(19) 0.120(3) 0.086(2) -0.0278(17) -0.0308(16) -0.002(2)
O3 0.106(3) 0.090(2) 0.182(4) 0.021(2) 0.026(3) -0.016(3)
O4 0.112(3) 0.114(3) 0.0653(18) -0.060(2) -0.0460(18) 0.0211(17)

loop_
_atom_type_symbol
_atom_type_description
_atom_type_scat_dispersion_real
_atom_type_scat_dispersion_imag
_atom_type_scat_source
C C 0.0033 0.0016 'International Tables Vol C Tables 4.2.6.8 and 6.1.1.4'
H H 0.0000 0.0000 'International Tables Vol C Tables 4.2.6.8 and 6.1.1.4'
P P 0.1023 0.0942 'International Tables Vol C Tables 4.2.6.8 and 6.1.1.4'
O O 0.0106 0.0060 'International Tables Vol C Tables 4.2.6.8 and 6.1.1.4'
Cl Cl 0.1484 0.1585 'International Tables Vol C Tables 4.2.6.8 and 6.1.1.4'

loop_
_exptl_crystal_face_index_h
_exptl_crystal_face_index_k
_exptl_crystal_face_index_l
_exptl_crystal_face_perp_dist
1.00 1.00 0.00 0.0740
-1.00 -1.00 0.00 0.0820
0.00 0.00 1.00 0.1890
0.00 0.00 -1.00 0.1680
-1.00 1.00 0.00 0.0660
1.00 -1.00 0.00 0.0840

loop_
_geom_angle_atom_site_label_1
_geom_angle_atom_site_label_2
_geom_angle_atom_site_label_3
_geom_angle
C1 P1 C16 117.98(11)
C1 P1 C31 111.95(11)
C16 P1 C31 119.91(11)
C1 P1 H1 99.3(11)
C16 P1 H1 98.4(11)
C31 P1 H1 104.5(10)
C2 C1 C6 121.1(2)
C2 C1 P1 115.81(19)
C6 C1 P1 123.06(18)
C3 C2 C1 118.0(2)
C3 C2 C7 117.5(2)
C1 C2 C7 124.5(2)
C4 C3 C2 122.0(3)
C4 C3 H3 119.0
C2 C3 H3 119.0
C5 C4 C3 118.4(2)
C5 C4 C13 119.3(3)
C3 C4 C13 122.0(3)
C4 C5 C6 123.2(3)
C4 C5 H5 118.4
C6 C5 H5 118.4
C5 C6 C1 117.2(2)
C5 C6 C10 118.3(2)
C1 C6 C10 124.4(2)
C9 C7 C2 111.3(2)
C9 C7 C8 111.3(3)
C2 C7 C8 112.0(2)
C9 C7 H7 107.3
C2 C7 H7 107.3
C8 C7 H7 107.3
C7 C8 H8A 109.5
C7 C8 H8B 109.5
H8A C8 H8B 109.5
C7 C8 H8C 109.5
H8A C8 H8C 109.5
H8B C8 H8C 109.5
C7 C9 H9A 109.5
C7 C9 H9B 109.5
H9A C9 H9B 109.5
C7 C9 H9C 109.5
H9A C9 H9C 109.5
H9B C9 H9C 109.5
C6 C10 C12 111.4(2)
C6 C10 C11 112.3(2)
C12 C10 C11 110.3(2)
C6 C10 H10 107.5
C12 C10 H10 107.5
C11 C10 H10 107.5
C10 C11 H11A 109.5
C10 C11 H11B 109.5
H11A C11 H11B 109.5
C10 C11 H11C 109.5
H11A C11 H11C 109.5
H11B C11 H11C 109.5
C10 C12 H12A 109.5
C10 C12 H12B 109.5
H12A C12 H12B 109.5
C10 C12 H12C 109.5
H12A C12 H12C 109.5
H12B C12 H12C 109.5
C4 C13 C15 115.1(3)
C4 C13 C14 109.0(2)
C15 C13 C14 110.8(3)
C4 C13 H13 107.2
C15 C13 H13 107.2
C14 C13 H13 107.2
C13 C14 H14A 109.5
C13 C14 H14B 109.5
H14A C14 H14B 109.5
C13 C14 H14C 109.5
H14A C14 H14C 109.5
H14B C14 H14C 109.5
C13 C15 H15A 109.5
C13 C15 H15B 109.5
H15A C15 H15B 109.5
C13 C15 H15C 109.5
H15A C15 H15C 109.5
H15B C15 H15C 109.5
C17 C16 C21 120.7(2)
C17 C16 P1 123.83(18)
C21 C16 P1 115.24(18)
C18 C17 C16 118.1(2)
C18 C17 C22 118.1(2)
C16 C17 C22 123.8(2)
C19 C18 C17 122.3(2)
C19 C18 H18 118.9
C17 C18 H18 118.9
C20 C19 C18 118.5(2)
C20 C19 C28 120.8(2)
C18 C19 C28 120.8(2)
C21 C20 C19 122.2(2)
C21 C20 H20 118.9
C19 C20 H20 118.9
C20 C21 C16 118.2(2)
C20 C21 C25 118.1(2)
C16 C21 C25 123.7(2)
C17 C22 C24 112.3(2)
C17 C22 C23 111.3(2)
C24 C22 C23 111.2(2)
C17 C22 H22 107.2
C24 C22 H22 107.2
C23 C22 H22 107.2
C22 C23 H23A 109.5
C22 C23 H23B 109.5
H23A C23 H23B 109.5
C22 C23 H23C 109.5
H23A C23 H23C 109.5
H23B C23 H23C 109.5
C22 C24 H24A 109.5
C22 C24 H24B 109.5
H24A C24 H24B 109.5
C22 C24 H24C 109.5
H24A C24 H24C 109.5
H24B C24 H24C 109.5
C27 C25 C21 110.2(3)
C27 C25 C26 110.1(3)
C21 C25 C26 112.6(2)
C27 C25 H25 107.9
C21 C25 H25 107.9
C26 C25 H25 107.9
C25 C26 H26A 109.5
C25 C26 H26B 109.5
H26A C26 H26B 109.5
C25 C26 H26C 109.5
H26A C26 H26C 109.5
H26B C26 H26C 109.5
C25 C27 H27A 109.5
C25 C27 H27B 109.5
H27A C27 H27B 109.5
C25 C27 H27C 109.5
H27A C27 H27C 109.5
H27B C27 H27C 109.5
C19 C28 C30 111.4(2)
C19 C28 C29 110.7(2)
C30 C28 C29 110.4(2)
C19 C28 H28 108.1
C30 C28 H28 108.1
C29 C28 H28 108.1
C28 C29 H29A 109.5
C28 C29 H29B 109.5
H29A C29 H29B 109.5
C28 C29 H29C 109.5
H29A C29 H29C 109.5
H29B C29 H29C 109.5
C28 C30 H30A 109.5
C28 C30 H30B 109.5
H30A C30 H30B 109.5
C28 C30 H30C 109.5
H30A C30 H30C 109.5
H30B C30 H30C 109.5
C36 C31 C32 120.9(2)
C36 C31 P1 121.60(18)
C32 C31 P1 115.93(18)
C33 C32 C31 117.8(2)
C33 C32 C37 118.1(2)
C31 C32 C37 124.1(2)
C32 C33 C34 122.1(2)
C32 C33 H33 118.9
C34 C33 H33 118.9
C35 C34 C33 118.3(2)
C35 C34 C43 119.0(2)
C33 C34 C43 122.5(2)
C34 C35 C36 122.4(2)
C34 C35 H35 118.8
C36 C35 H35 118.8
C35 C36 C31 118.0(2)
C35 C36 C40 117.4(2)
C31 C36 C40 124.5(2)
C39 C37 C32 111.1(2)
C39 C37 C38 110.2(2)
C32 C37 C38 111.1(2)
C39 C37 H37 108.1
C32 C37 H37 108.1
C38 C37 H37 108.1
C37 C38 H38A 109.5
C37 C38 H38B 109.5
H38A C38 H38B 109.5
C37 C38 H38C 109.5
H38A C38 H38C 109.5
H38B C38 H38C 109.5
C37 C39 H39A 109.5
C37 C39 H39B 109.5
H39A C39 H39B 109.5
C37 C39 H39C 109.5
H39A C39 H39C 109.5
H39B C39 H39C 109.5
C36 C40 C42 112.6(2)
C36 C40 C41 110.9(2)
C42 C40 C41 109.6(2)
C36 C40 H40 107.9
C42 C40 H40 107.9
C41 C40 H40 107.9
C40 C41 H41A 109.5
C40 C41 H41B 109.5
H41A C41 H41B 109.5
C40 C41 H41C 109.5
H41A C41 H41C 109.5
H41B C41 H41C 109.5
C40 C42 H42A 109.5
C40 C42 H42B 109.5
H42A C42 H42B 109.5
C40 C42 H42C 109.5
H42A C42 H42C 109.5
H42B C42 H42C 109.5
C34 C43 C44 115.2(2)
C34 C43 C45 106.5(2)
C44 C43 C45 111.5(2)
C34 C43 H43 107.8
C44 C43 H43 107.8
C45 C43 H43 107.8
C43 C44 H44A 109.5
C43 C44 H44B 109.5
H44A C44 H44B 109.5
C43 C44 H44C 109.5
H44A C44 H44C 109.5
H44B C44 H44C 109.5
C43 C45 H45A 109.5
C43 C45 H45B 109.5
H45A C45 H45B 109.5
C43 C45 H45C 109.5
H45A C45 H45C 109.5
H45B C45 H45C 109.5
O1 Cl1 O2 111.8(2)
O1 Cl1 O4 110.4(2)
O2 Cl1 O4 109.4(2)
O1 Cl1 O3 109.5(3)
O2 Cl1 O3 106.9(2)
O4 Cl1 O3 108.8(3)

loop_
_geom_bond_atom_site_label_1
_geom_bond_atom_site_label_2
_geom_bond_distance
P1 C1 1.807(2)
P1 C16 1.808(2)
P1 C31 1.814(2)
P1 H1 1.37(3)
C1 C2 1.414(3)
C1 C6 1.419(4)
C2 C3 1.395(3)
C2 C7 1.524(4)
C3 C4 1.391(4)
C3 H3 0.9500
C4 C5 1.379(4)
C4 C13 1.503(4)
C5 C6 1.390(3)
C5 H5 0.9500
C6 C10 1.513(4)
C7 C9 1.519(4)
C7 C8 1.532(4)
C7 H7 1.0000
C8 H8A 0.9800
C8 H8B 0.9800
C8 H8C 0.9800
C9 H9A 0.9800
C9 H9B 0.9800
C9 H9C 0.9800
C10 C12 1.529(4)
C10 C11 1.530(4)
C10 H10 1.0000
C11 H11A 0.9800
C11 H11B 0.9800
C11 H11C 0.9800
C12 H12A 0.9800
C12 H12B 0.9800
C12 H12C 0.9800
C13 C15 1.508(4)
C13 C14 1.519(5)
C13 H13 1.0000
C14 H14A 0.9800
C14 H14B 0.9800
C14 H14C 0.9800
C15 H15A 0.9800
C15 H15B 0.9800
C15 H15C 0.9800
C16 C17 1.403(3)
C16 C21 1.421(3)
C17 C18 1.391(3)
C17 C22 1.512(3)
C18 C19 1.389(4)
C18 H18 0.9500
C19 C20 1.385(4)
C19 C28 1.516(4)
C20 C21 1.385(4)
C20 H20 0.9500
C21 C25 1.531(3)
C22 C24 1.520(4)
C22 C23 1.531(4)
C22 H22 1.0000
C23 H23A 0.9800
C23 H23B 0.9800
C23 H23C 0.9800
C24 H24A 0.9800
C24 H24B 0.9800
C24 H24C 0.9800
C25 C27 1.517(4)
C25 C26 1.533(4)
C25 H25 1.0000
C26 H26A 0.9800
C26 H26B 0.9800
C26 H26C 0.9800
C27 H27A 0.9800
C27 H27B 0.9800
C27 H27C 0.9800
C28 C30 1.517(4)
C28 C29 1.525(4)
C28 H28 1.0000
C29 H29A 0.9800
C29 H29B 0.9800
C29 H29C 0.9800
C30 H30A 0.9800
C30 H30B 0.9800
C30 H30C 0.9800
C31 C36 1.407(3)
C31 C32 1.419(3)
C32 C33 1.389(3)
C32 C37 1.524(3)
C33 C34 1.393(4)
C33 H33 0.9500
C34 C35 1.385(4)
C34 C43 1.512(4)
C35 C36 1.388(3)
C35 H35 0.9500
C36 C40 1.522(4)
C37 C39 1.523(4)
C37 C38 1.534(4)
C37 H37 1.0000
C38 H38A 0.9800
C38 H38B 0.9800
C38 H38C 0.9800
C39 H39A 0.9800
C39 H39B 0.9800
C39 H39C 0.9800
C40 C42 1.527(4)
C40 C41 1.539(4)
C40 H40 1.0000
C41 H41A 0.9800
C41 H41B 0.9800
C41 H41C 0.9800
C42 H42A 0.9800
C42 H42B 0.9800
C42 H42C 0.9800
C43 C44 1.518(4)
C43 C45 1.530(4)
C43 H43 1.0000
C44 H44A 0.9800
C44 H44B 0.9800
C44 H44C 0.9800
C45 H45A 0.9800
C45 H45B 0.9800
C45 H45C 0.9800
Cl1 O1 1.405(3)
Cl1 O2 1.406(3)
Cl1 O4 1.407(3)
Cl1 O3 1.439(4)

loop_
_geom_torsion_atom_site_label_1
_geom_torsion_atom_site_label_2
_geom_torsion_atom_site_label_3
_geom_torsion_atom_site_label_4
_geom_torsion
C16 P1 C1 C2 146.53(17)
C31 P1 C1 C2 -68.1(2)
C16 P1 C1 C6 -32.0(2)
C31 P1 C1 C6 113.3(2)
C6 C1 C2 C3 0.7(3)
P1 C1 C2 C3 -177.85(18)
C6 C1 C2 C7 -178.2(2)
P1 C1 C2 C7 3.2(3)
C1 C2 C3 C4 0.5(4)
C7 C2 C3 C4 179.5(2)
C2 C3 C4 C5 -0.3(4)
C2 C3 C4 C13 -174.3(2)
C3 C4 C5 C6 -1.2(4)
C13 C4 C5 C6 173.0(3)
C4 C5 C6 C1 2.4(4)
C4 C5 C6 C10 -175.8(2)
C2 C1 C6 C5 -2.1(3)
P1 C1 C6 C5 176.36(19)
C2 C1 C6 C10 176.0(2)
P1 C1 C6 C10 -5.5(3)
C3 C2 C7 C9 69.0(3)
C1 C2 C7 C9 -112.1(3)
C3 C2 C7 C8 -56.4(3)
C1 C2 C7 C8 122.6(3)
C5 C6 C10 C12 -75.3(3)
C1 C6 C10 C12 106.6(3)
C5 C6 C10 C11 48.9(3)
C1 C6 C10 C11 -129.2(3)
C5 C4 C13 C15 135.5(3)
C3 C4 C13 C15 -50.6(4)
C5 C4 C13 C14 -99.5(3)
C3 C4 C13 C14 74.5(4)
C1 P1 C16 C17 113.2(2)
C31 P1 C16 C17 -29.3(3)
C1 P1 C16 C21 -72.3(2)
C31 P1 C16 C21 145.16(19)
C21 C16 C17 C18 -3.5(4)
P1 C16 C17 C18 170.7(2)
C21 C16 C17 C22 174.4(2)
P1 C16 C17 C22 -11.3(4)
C16 C17 C18 C19 1.1(4)
C22 C17 C18 C19 -177.0(2)
C17 C18 C19 C20 1.3(4)
C17 C18 C19 C28 -179.5(3)
C18 C19 C20 C21 -1.4(4)
C28 C19 C20 C21 179.4(3)
C19 C20 C21 C16 -0.9(4)
C19 C20 C21 C25 -179.9(3)
C17 C16 C21 C20 3.4(4)
P1 C16 C21 C20 -171.3(2)
C17 C16 C21 C25 -177.6(2)
P1 C16 C21 C25 7.7(3)
C18 C17 C22 C24 -69.6(3)
C16 C17 C22 C24 112.4(3)
C18 C17 C22 C23 55.8(3)
C16 C17 C22 C23 -122.1(3)
C20 C21 C25 C27 77.1(3)
C16 C21 C25 C27 -101.8(3)
C20 C21 C25 C26 -46.2(4)
C16 C21 C25 C26 134.8(3)
C20 C19 C28 C30 -58.8(3)
C18 C19 C28 C30 122.0(3)
C20 C19 C28 C29 64.4(3)
C18 C19 C28 C29 -114.8(3)
C1 P1 C31 C36 -30.9(2)
C16 P1 C31 C36 113.7(2)
C1 P1 C31 C32 134.71(18)
C16 P1 C31 C32 -80.7(2)
C36 C31 C32 C33 5.8(3)
P1 C31 C32 C33 -159.94(19)
C36 C31 C32 C37 -175.0(2)
P1 C31 C32 C37 19.2(3)
C31 C32 C33 C34 0.3(4)
C37 C32 C33 C34 -178.9(2)
C32 C33 C34 C35 -5.7(4)
C32 C33 C34 C43 169.8(2)
C33 C34 C35 C36 5.4(4)
C43 C34 C35 C36 -170.3(2)
C34 C35 C36 C31 0.5(4)
C34 C35 C36 C40 -177.0(2)
C32 C31 C36 C35 -6.2(3)
P1 C31 C36 C35 158.77(18)
C32 C31 C36 C40 171.1(2)
P1 C31 C36 C40 -24.0(3)
C33 C32 C37 C39 67.4(3)
C31 C32 C37 C39 -111.7(3)
C33 C32 C37 C38 -55.6(3)
C31 C32 C37 C38 125.2(3)
C35 C36 C40 C42 -62.3(3)
C31 C36 C40 C42 120.5(3)
C35 C36 C40 C41 60.9(3)
C31 C36 C40 C41 -116.4(3)
C35 C34 C43 C44 -149.6(3)
C33 C34 C43 C44 34.9(4)
C35 C34 C43 C45 86.2(3)
C33 C34 C43 C45 -89.3(3)
